data_7040048
loop_
_publ_author_name
'Nagashima, Eri'
'Yoshida, Takuya'
'Matsunaga, Satoshi'
'Nomiya, Kenji'

_publ_section_title
;
 The effect of counteranions on the molecular structures of
 phosphanegold(i) cluster cations formed by polyoxometalate (POM)-mediated
 clusterization.
;
_journal_issue 34
_journal_name_full 'Dalton transactions (Cambridge, England : 2003)'
_journal_page_first 13565
_journal_page_last 13575
_journal_paper_doi 10.1039/c6dt02670b
_journal_volume 45
_journal_year 2016
_chemical_formula_moiety 'C72 H48 Au4 F12 O2 P4 2+, 2(C1 F3 S1 O3 1-)'
_chemical_formula_sum 'C74 H48 Au4 F18 O8 P4 S2'
_chemical_formula_weight 2382.99
_chemical_name_common 4-OTf
_chemical_name_systematic '[{(AuLF)2(\m-OH)}2](OTf)2'
_space_group_IT_number 86
_symmetry_cell_setting tetragonal
_symmetry_space_group_name_Hall '-P 4bc'
_symmetry_space_group_name_H-M 'P 42/n :2'
_atom_sites_solution_hydrogens geom
_atom_sites_solution_primary direct
_atom_sites_solution_secondary difmap
_audit_creation_method SHELXL-97
_audit_update_record
;
2016-07-18 deposited with the CCDC.
2016-07-26 downloaded from the CCDC.
;
_cell_angle_alpha 90.00
_cell_angle_beta 90.00
_cell_angle_gamma 90.00
_cell_formula_units_Z 2
_cell_length_a 15.9305(3)
_cell_length_b 15.9305(3)
_cell_length_c 17.0830(8)
_cell_measurement_reflns_used 8312
_cell_measurement_temperature 100(2)
_cell_measurement_theta_max 27.22
_cell_measurement_theta_min 2.17
_cell_volume 4335.3(2)
_computing_cell_refinement 'Bruker SMART'
_computing_data_collection 'Bruker SMART'
_computing_data_reduction 'Bruker SAINT'
_computing_molecular_graphics 'Yadokari-XG (Wakita, Nemoto et al., 2009)'
_computing_publication_material 'Yadokari-XG (Wakita, Nemoto et al., 2009)'
_computing_structure_refinement 'SHELXL-97 (Sheldrick, 1997)'
_computing_structure_solution 'SHELXS-97 (Sheldrick, 1990)'
_diffrn_ambient_temperature 100(2)
_diffrn_detector_area_resol_mean 8.366
_diffrn_measured_fraction_theta_full 1.000
_diffrn_measured_fraction_theta_max 1.000
_diffrn_measurement_device_type 'CCD area detector'
_diffrn_measurement_method 'phi and omega scans'
_diffrn_radiation_monochromator graphite
_diffrn_radiation_source 'fine-focus sealed tube'
_diffrn_radiation_type MoK\a
_diffrn_radiation_wavelength 0.71073
_diffrn_reflns_av_R_equivalents 0.0357
_diffrn_reflns_av_sigmaI/netI 0.0260
_diffrn_reflns_limit_h_max 20
_diffrn_reflns_limit_h_min -14
_diffrn_reflns_limit_k_max 20
_diffrn_reflns_limit_k_min -19
_diffrn_reflns_limit_l_max 22
_diffrn_reflns_limit_l_min -19
_diffrn_reflns_number 30183
_diffrn_reflns_theta_full 27.49
_diffrn_reflns_theta_max 27.49
_diffrn_reflns_theta_min 1.75
_exptl_absorpt_coefficient_mu 6.955
_exptl_absorpt_correction_T_max 0.3516
_exptl_absorpt_correction_T_min 0.2976
_exptl_absorpt_correction_type empirical
_exptl_absorpt_process_details
;
 SADABS v.2.10 (Bruker,2003) was used for absorption correction.
 R(int) was 0.0876 before and 0.0289 after correction.
 The Ratio of minimum to maximum transmission is 0.8464.
 The \l/2 correction factor is 0.0015.
;
_exptl_crystal_colour colorless
_exptl_crystal_density_diffrn 1.825
_exptl_crystal_density_method 'not measured'
_exptl_crystal_description block
_exptl_crystal_F_000 2252
_exptl_crystal_recrystallization_method 'Re-crystallisation from solvent: CH2Cl2/Et2O'
_exptl_crystal_size_max 0.23
_exptl_crystal_size_mid 0.19
_exptl_crystal_size_min 0.19
_refine_diff_density_max 2.133
_refine_diff_density_min -0.501
_refine_diff_density_rms 0.203
_refine_ls_extinction_method none
_refine_ls_goodness_of_fit_ref 1.111
_refine_ls_hydrogen_treatment mixed
_refine_ls_matrix_type full
_refine_ls_number_parameters 265
_refine_ls_number_reflns 4978
_refine_ls_number_restraints 0
_refine_ls_restrained_S_all 1.111
_refine_ls_R_factor_all 0.0647
_refine_ls_R_factor_gt 0.0522
_refine_ls_shift/su_max 0.000
_refine_ls_shift/su_mean 0.000
_refine_ls_structure_factor_coef Fsqd
_refine_ls_weighting_details 'calc w=1/[\s^2^(Fo^2^)+(0.0783P)^2^+28.9183P] where P=(Fo^2^+2Fc^2^)/3'
_refine_ls_weighting_scheme calc
_refine_ls_wR_factor_gt 0.1505
_refine_ls_wR_factor_ref 0.1586
_reflns_number_gt 4027
_reflns_number_total 4978
_reflns_threshold_expression >2sigma(I)
_cod_data_source_file c6dt02670b1.cif
_cod_data_source_block en1232stetra
_cod_depositor_comments
;
The following automatic conversions were performed:

'_symmetry_cell_setting' value 'Tetragonal' changed to 'tetragonal'
according to
/usr/data/users/saulius/crontab/automatic-downloads/rss-feeds/RSC/lib/dictionaries/cif_core.dic
dictionary named 'cif_core.dic' version 2.4.2 from 2011-04-26.

Automatic conversion script
Id: cif_fix_values 4268 2015-11-12 08:31:59Z antanas 

 Adding full bibliography for 7040046--7040049.cif.
;
_cod_original_sg_symbol_H-M P4(2)/n
_cod_database_code 7040048

loop_
_symmetry_equiv_pos_as_xyz
'x, y, z'
'-x+1/2, -y+1/2, z'
'-y, x+1/2, z+1/2'
'y+1/2, -x, z+1/2'
'-x, -y, -z'
'x-1/2, y-1/2, -z'
'y, -x-1/2, -z-1/2'
'-y-1/2, x, -z-1/2'

loop_
_atom_site_label
_atom_site_type_symbol
_atom_site_fract_x
_atom_site_fract_y
_atom_site_fract_z
_atom_site_U_iso_or_equiv
_atom_site_adp_type
_atom_site_occupancy
_atom_site_symmetry_multiplicity
_atom_site_calc_flag
_atom_site_refinement_flags
Au1 Au 0.175574(19) 0.338233(19) 0.192801(18) 0.03751(14) Uani 1 1 d .
C1 C 0.1031(5) 0.4739(5) 0.3330(5) 0.0395(17) Uani 1 1 d .
C2 C 0.1226(6) 0.4143(6) 0.3899(5) 0.051(2) Uani 1 1 d .
H2 H 0.1305 0.3572 0.3756 0.062 Uiso 1 1 calc R
C3 C 0.1303(7) 0.4390(8) 0.4679(6) 0.062(3) Uani 1 1 d .
H3 H 0.1454 0.3997 0.5073 0.075 Uiso 1 1 calc R
C4 C 0.1160(8) 0.5192(8) 0.4858(6) 0.066(3) Uani 1 1 d .
C5 C 0.0970(9) 0.5776(7) 0.4332(7) 0.077(4) Uani 1 1 d .
H5 H 0.0875 0.6339 0.4490 0.092 Uiso 1 1 calc R
C6 C 0.0912(8) 0.5553(7) 0.3548(6) 0.065(3) Uani 1 1 d .
H6 H 0.0788 0.5968 0.3165 0.078 Uiso 1 1 calc R
C7 C 0.1079(6) 0.5324(5) 0.1729(5) 0.0424(19) Uani 1 1 d .
C8 C 0.1894(7) 0.5627(7) 0.1657(6) 0.058(3) Uani 1 1 d .
H8 H 0.2339 0.5355 0.1926 0.070 Uiso 1 1 calc R
C9 C 0.2063(8) 0.6321(7) 0.1197(7) 0.067(3) Uani 1 1 d .
H9 H 0.2615 0.6540 0.1150 0.081 Uiso 1 1 calc R
C10 C 0.1415(9) 0.6672(6) 0.0819(6) 0.064(3) Uani 1 1 d .
C11 C 0.0634(9) 0.6416(8) 0.0860(7) 0.076(4) Uani 1 1 d .
H11 H 0.0204 0.6694 0.0575 0.092 Uiso 1 1 calc R
C12 C 0.0450(7) 0.5718(7) 0.1337(7) 0.062(3) Uani 1 1 d .
H12 H -0.0111 0.5524 0.1384 0.074 Uiso 1 1 calc R
C13 C -0.0179(5) 0.4090(6) 0.2198(5) 0.045(2) Uani 1 1 d .
C14 C -0.0807(7) 0.4425(9) 0.2650(7) 0.073(3) Uani 1 1 d .
H14 H -0.0668 0.4821 0.3046 0.087 Uiso 1 1 calc R
C15 C -0.1627(7) 0.4202(10) 0.2543(8) 0.080(4) Uani 1 1 d .
H15 H -0.2058 0.4441 0.2856 0.096 Uiso 1 1 calc R
C16 C -0.1810(7) 0.3628(9) 0.1979(7) 0.067(3) Uani 1 1 d .
C17 C -0.1226(6) 0.3282(7) 0.1517(7) 0.061(3) Uani 1 1 d .
H17 H -0.1378 0.2894 0.1120 0.073 Uiso 1 1 calc R
C18 C -0.0393(6) 0.3504(6) 0.1630(6) 0.049(2) Uani 1 1 d .
H18 H 0.0033 0.3254 0.1319 0.058 Uiso 1 1 calc R
C19 C 0.1993(16) 0.4427(16) 0.9638(15) 0.067(6) Uiso 0.50 1 d P
F1 F 0.1217(6) 0.5439(6) 0.5618(4) 0.100(3) Uani 1 1 d .
F2 F 0.1598(6) 0.7351(4) 0.0334(4) 0.091(2) Uani 1 1 d .
F3 F -0.2633(4) 0.3420(6) 0.1871(5) 0.097(3) Uani 1 1 d .
F4 F 0.2661(11) 0.4428(11) 0.8944(10) 0.095(5) Uiso 0.50 1 d P
F5 F 0.2423(11) 0.4604(11) 1.0139(11) 0.098(5) Uiso 0.50 1 d P
F6 F 0.1513(16) 0.4842(16) 0.9445(14) 0.139(8) Uiso 0.50 1 d P
O1 O 0.2500 0.2500 0.1418(5) 0.053(2) Uani 1 2 d S
O2 O 0.2440(12) 0.2817(9) 0.9889(8) 0.068(4) Uani 0.50 1 d P
O3 O 0.1379(12) 0.3081(15) 0.8851(11) 0.099(6) Uani 0.50 1 d P
O4 O 0.1087(11) 0.3399(13) 1.0215(10) 0.086(5) Uani 0.50 1 d P
P1 P 0.09097(13) 0.43909(13) 0.23244(13) 0.0366(4) Uani 1 1 d .
S1 S 0.1697(4) 0.3287(4) 0.9630(4) 0.0698(17) Uani 0.50 1 d P

loop_
_atom_site_aniso_label
_atom_site_aniso_U_11
_atom_site_aniso_U_22
_atom_site_aniso_U_33
_atom_site_aniso_U_23
_atom_site_aniso_U_13
_atom_site_aniso_U_12
Au1 0.0395(2) 0.0382(2) 0.0348(2) 0.00162(12) -0.00115(12) 0.00002(12)
C1 0.041(4) 0.045(4) 0.033(4) -0.004(3) 0.003(3) -0.005(3)
C2 0.056(5) 0.058(6) 0.041(5) 0.006(4) 0.008(4) 0.015(4)
C3 0.069(7) 0.081(8) 0.036(5) 0.006(5) 0.000(5) -0.005(6)
C4 0.083(8) 0.078(8) 0.038(5) -0.015(5) 0.002(5) -0.026(6)
C5 0.125(11) 0.054(6) 0.051(6) -0.016(5) 0.004(7) -0.011(6)
C6 0.089(8) 0.055(6) 0.049(6) 0.004(5) -0.001(5) -0.003(5)
C7 0.057(5) 0.036(4) 0.034(4) -0.002(3) -0.003(4) 0.006(4)
C8 0.067(6) 0.054(6) 0.053(6) 0.015(5) -0.013(5) -0.014(5)
C9 0.084(8) 0.061(6) 0.057(6) 0.020(5) -0.015(6) -0.029(6)
C10 0.107(9) 0.040(5) 0.044(5) -0.001(4) -0.016(6) -0.010(5)
C11 0.102(10) 0.062(7) 0.065(7) 0.014(6) -0.027(7) 0.010(7)
C12 0.054(6) 0.066(6) 0.066(7) 0.015(5) -0.010(5) 0.011(5)
C13 0.035(4) 0.062(6) 0.039(4) 0.007(4) -0.005(3) 0.004(4)
C14 0.054(6) 0.112(10) 0.051(6) -0.018(6) 0.004(5) -0.011(6)
C15 0.037(5) 0.127(11) 0.075(8) -0.006(8) 0.007(5) 0.008(6)
C16 0.040(5) 0.100(9) 0.060(7) 0.007(6) -0.007(5) -0.008(6)
C17 0.043(5) 0.071(7) 0.068(7) 0.004(5) -0.023(5) -0.010(5)
C18 0.045(5) 0.051(5) 0.050(5) 0.004(4) -0.008(4) -0.003(4)
F1 0.147(7) 0.117(6) 0.035(3) -0.015(4) 0.005(4) -0.051(5)
F2 0.163(8) 0.052(4) 0.059(4) 0.021(3) -0.025(4) -0.022(4)
F3 0.041(3) 0.139(7) 0.112(7) 0.006(5) -0.015(4) -0.018(4)
O1 0.065(6) 0.052(5) 0.042(5) 0.000 0.000 0.023(4)
O2 0.097(11) 0.064(9) 0.044(7) 0.009(6) -0.008(8) 0.002(10)
O3 0.088(13) 0.147(18) 0.061(11) 0.018(11) -0.028(9) -0.018(13)
O4 0.069(11) 0.135(17) 0.055(10) 0.000(10) -0.025(8) 0.009(10)
P1 0.0363(10) 0.0383(10) 0.0354(11) 0.0021(8) -0.0009(8) 0.0002(8)
S1 0.080(4) 0.078(4) 0.051(3) 0.023(3) -0.027(3) -0.012(3)

loop_
_atom_type_symbol
_atom_type_description
_atom_type_scat_dispersion_real
_atom_type_scat_dispersion_imag
_atom_type_scat_source
C C 0.0033 0.0016 'International Tables Vol C Tables 4.2.6.8 and 6.1.1.4'
H H 0.0000 0.0000 'International Tables Vol C Tables 4.2.6.8 and 6.1.1.4'
O O 0.0106 0.0060 'International Tables Vol C Tables 4.2.6.8 and 6.1.1.4'
F F 0.0171 0.0103 'International Tables Vol C Tables 4.2.6.8 and 6.1.1.4'
P P 0.1023 0.0942 'International Tables Vol C Tables 4.2.6.8 and 6.1.1.4'
S S 0.1246 0.1234 'International Tables Vol C Tables 4.2.6.8 and 6.1.1.4'
Au Au -2.0133 8.8022 'International Tables Vol C Tables 4.2.6.8 and 6.1.1.4'

loop_
_geom_angle_atom_site_label_1
_geom_angle_atom_site_label_2
_geom_angle_atom_site_label_3
_geom_angle
_geom_angle_site_symmetry_1
_geom_angle_site_symmetry_3
O1 Au1 P1 172.5(2) . .
O1 Au1 Au1 75.30(19) . 8_656
P1 Au1 Au1 110.78(6) . 8_656
O1 Au1 Au1 75.30(19) . 7_566
P1 Au1 Au1 110.60(6) . 7_566
Au1 Au1 Au1 68.842(10) 8_656 7_566
C6 C1 C2 119.2(9) . .
C6 C1 P1 122.4(7) . .
C2 C1 P1 118.4(7) . .
C3 C2 C1 119.5(9) . .
C4 C3 C2 118.4(10) . .
C5 C4 C3 123.6(10) . .
C5 C4 F1 117.3(11) . .
C3 C4 F1 119.1(11) . .
C4 C5 C6 119.3(11) . .
C1 C6 C5 119.9(10) . .
C12 C7 C8 119.0(9) . .
C12 C7 P1 122.9(8) . .
C8 C7 P1 118.1(7) . .
C9 C8 C7 120.6(10) . .
C10 C9 C8 117.3(11) . .
C11 C10 C9 125.1(11) . .
C11 C10 F2 118.2(11) . .
C9 C10 F2 116.7(11) . .
C10 C11 C12 118.3(11) . .
C7 C12 C11 119.7(11) . .
C14 C13 C18 118.4(9) . .
C14 C13 P1 121.9(8) . .
C18 C13 P1 119.8(7) . .
C15 C14 C13 121.4(11) . .
C16 C15 C14 118.3(11) . .
C17 C16 C15 123.0(10) . .
C17 C16 F3 119.2(11) . .
C15 C16 F3 117.8(11) . .
C16 C17 C18 118.6(11) . .
C17 C18 C13 120.3(10) . .
F6 C19 F5 121(3) . .
F6 C19 F4 104(2) . .
F5 C19 F4 99(2) . .
F6 C19 S1 115(2) . .
F5 C19 S1 113(2) . .
F4 C19 S1 99.4(14) . .
Au1 O1 Au1 129.3(5) 2 .
O2 O2 S1 131(2) 2 .
C13 P1 C1 107.2(4) . .
C13 P1 C7 106.9(4) . .
C1 P1 C7 105.3(4) . .
C13 P1 Au1 110.8(3) . .
C1 P1 Au1 116.6(3) . .
C7 P1 Au1 109.5(3) . .
O4 S1 O3 115.8(11) . .
O4 S1 O2 114.1(10) . .
O3 S1 O2 116.0(12) . .
O4 S1 C19 92.6(12) . .
O3 S1 C19 108.1(12) . .
O2 S1 C19 106.8(11) . .

loop_
_geom_bond_atom_site_label_1
_geom_bond_atom_site_label_2
_geom_bond_distance
_geom_bond_site_symmetry_2
Au1 O1 2.035(4) .
Au1 P1 2.204(2) .
Au1 Au1 3.2530(5) 8_656
Au1 Au1 3.2531(5) 7_566
C1 C6 1.363(14) .
C1 C2 1.395(12) .
C1 P1 1.815(8) .
C2 C3 1.395(14) .
C3 C4 1.333(16) .
C4 C5 1.329(17) .
C4 F1 1.360(11) .
C5 C6 1.387(15) .
C7 C12 1.359(13) .
C7 C8 1.391(14) .
C7 P1 1.821(9) .
C8 C9 1.383(13) .
C9 C10 1.339(16) .
C10 C11 1.311(18) .
C10 F2 1.393(12) .
C11 C12 1.410(16) .
C13 C14 1.372(14) .
C13 C18 1.388(14) .
C13 P1 1.812(9) .
C14 C15 1.366(15) .
C15 C16 1.360(18) .
C16 C17 1.339(16) .
C16 F3 1.365(12) .
C17 C18 1.387(13) .
C19 F6 1.06(3) .
C19 F5 1.13(3) .
C19 F4 1.59(3) .
C19 S1 1.88(3) .
O1 Au1 2.035(4) 2
O2 O2 1.03(3) 2
O2 S1 1.469(18) .
O3 S1 1.462(19) .
O4 S1 1.41(2) .
